data_9005052
loop_
_publ_author_name
'Han, S.'
'Smith, J. V.'
'Pluth, J. J.'
'Richardson, J. W.'

_publ_section_title
;
 Crystal structure of MAPO-20 sodalite: theoretical analysis
 of three-color ordering of Mg, Al and P in a sodalite unit
 Sample: Neutron refinement at T = 200 K
;
_journal_name_full 'European Journal of Mineralogy'
_journal_page_first 787
_journal_page_last 798
_journal_paper_doi 10.1127/ejm/2/6/0787
_journal_volume 2
_journal_year 1990
_chemical_formula_sum 'Al O4 P'
_chemical_name_mineral Sodalite
_space_group_IT_number 218
_symmetry_space_group_name_Hall 'P -4n 2 3'
_symmetry_space_group_name_H-M 'P -4 3 n'
_cell_angle_alpha 90
_cell_angle_beta 90
_cell_angle_gamma 90
_cell_length_a 9.0374
_cell_length_b 9.0374
_cell_length_c 9.0374
_cell_formula_units_Z 6
_cell_volume 738.126
_database_code_amcsd 0006397
_diffrn_ambient_temperature 200
_exptl_crystal_density_diffrn 1.646
_cod_original_formula_sum 'P Al O4'
_cod_database_code 9005052

loop_
_space_group_symop_operation_xyz
x,y,z
-z,x,-y
-y,z,-x
-x,y,-z
1/2+x,1/2-z,1/2-y
1/2+z,1/2-y,1/2-x
1/2+y,1/2-x,1/2-z
1/2+x,1/2+z,1/2+y
1/2+z,1/2+y,1/2+x
1/2+y,1/2+x,1/2+z
-z,-x,y
-y,-z,x
-x,-y,z
z,-x,-y
y,-z,-x
x,-y,-z
1/2-x,1/2+z,1/2-y
1/2-z,1/2+y,1/2-x
1/2-y,1/2+x,1/2-z
1/2-x,1/2-z,1/2+y
1/2-z,1/2-y,1/2+x
1/2-y,1/2-x,1/2+z
z,x,y
y,z,x

loop_
_atom_site_aniso_label
_atom_site_aniso_U_11
_atom_site_aniso_U_22
_atom_site_aniso_U_33
_atom_site_aniso_U_12
_atom_site_aniso_U_13
_atom_site_aniso_U_23
P 0.00300 0.05000 0.05000 0.00000 0.00000 0.00000
Al 0.00700 0.04800 0.04800 0.00000 0.00000 0.00000
O 0.22300 0.03700 0.05800 0.00000 0.01000 0.01000

loop_
_atom_site_label
_atom_site_fract_x
_atom_site_fract_y
_atom_site_fract_z
_atom_site_U_iso_or_equiv
P 0.25000 0.50000 0.00000 0.03500
Al 0.25000 0.00000 0.50000 0.03400
O -0.00110 0.65740 0.63600 0.10600

loop_
_cod_related_entry_id
_cod_related_entry_database
_cod_related_entry_code
1 AMCSD 0006397
